data_7130832
loop_
_publ_author_name
'Ma, Zetong'
'Liu, Yujian'
'Wang, Z.-H.'
'Jiang, Wei'

_publ_section_title
;
 One-pot heteroannulation toward phosphaperylene diimides with high
 luminescence and out-of-plane anisotropy
;
_journal_name_full 'Chemical Communications'
_journal_paper_doi 10.1039/D2CC04784E
_journal_year 2022
_chemical_formula_moiety 'C H2 Cl2, C44 H18 F14 N2 O6 P2'
_chemical_formula_sum 'C45 H20 Cl2 F14 N2 O6 P2'
_chemical_formula_weight 1083.47
_space_group_crystal_system monoclinic
_space_group_IT_number 14
_space_group_name_Hall '-P 2ybc'
_space_group_name_H-M_alt 'P 1 21/c 1'
_atom_sites_solution_hydrogens geom
_atom_sites_solution_primary dual
_audit_creation_date 2018-09-21
_audit_creation_method
;
Olex2 1.2
(compiled 2018.05.29 svn.r3508 for OlexSys, GUI svn.r5506)
;
_audit_update_record
;
2021-08-30 deposited with the CCDC.	2022-10-07 downloaded from the CCDC.
;
_cell_angle_alpha 90
_cell_angle_beta 97.757(6)
_cell_angle_gamma 90
_cell_formula_units_Z 4
_cell_length_a 17.5562(11)
_cell_length_b 11.4446(5)
_cell_length_c 20.8876(13)
_cell_measurement_reflns_used 6123
_cell_measurement_temperature 173(2)
_cell_measurement_theta_max 27.5120
_cell_measurement_theta_min 1.9580
_cell_volume 4158.4(4)
_computing_cell_refinement 'CrysAlisPro 1.171.39.9d (Rigaku OD, 2015)'
_computing_data_collection 'CrystalClear (Rigaku Inc., 2007)'
_computing_data_reduction 'CrysAlisPro 1.171.39.9d (Rigaku OD, 2015)'
_computing_molecular_graphics 'Olex2 (Dolomanov et al., 2009)'
_computing_publication_material 'CIFTAB (Sheldrick, 2014)'
_computing_structure_refinement 'ShelXL (Sheldrick, 2015)'
_computing_structure_solution 'ShelXT (Sheldrick, 2015)'
_diffrn_ambient_temperature 173.15
_diffrn_measured_fraction_theta_full 0.999
_diffrn_measured_fraction_theta_max 0.997
_diffrn_measurement_device_type 'MM007-HF CCD(Saturn 724+)'
_diffrn_measurement_method '\w scans at fixed \c = 45\%'
_diffrn_radiation_monochromator Confocal
_diffrn_radiation_type MoK\a
_diffrn_radiation_wavelength 0.71073
_diffrn_reflns_av_R_equivalents 0.0863
_diffrn_reflns_av_unetI/netI 0.1124
_diffrn_reflns_Laue_measured_fraction_full 0.999
_diffrn_reflns_Laue_measured_fraction_max 0.997
_diffrn_reflns_limit_h_max 22
_diffrn_reflns_limit_h_min -22
_diffrn_reflns_limit_k_max 14
_diffrn_reflns_limit_k_min -14
_diffrn_reflns_limit_l_max 27
_diffrn_reflns_limit_l_min -26
_diffrn_reflns_number 30262
_diffrn_reflns_point_group_measured_fraction_full 0.999
_diffrn_reflns_point_group_measured_fraction_max 0.997
_diffrn_reflns_theta_full 25.242
_diffrn_reflns_theta_max 27.483
_diffrn_reflns_theta_min 1.968
_diffrn_source 'Rotating Anode'
_exptl_absorpt_coefficient_mu 0.352
_exptl_absorpt_correction_T_max 1.00000
_exptl_absorpt_correction_T_min 0.75058
_exptl_absorpt_correction_type multi-scan
_exptl_absorpt_process_details
;
CrysAlisPro 1.171.39.9d (Rigaku Oxford Diffraction, 2015)
Empirical absorption correction using spherical harmonics,
 implemented in SCALE3 ABSPACK scaling algorithm.
;
_exptl_crystal_colour red
_exptl_crystal_density_diffrn 1.731
_exptl_crystal_description plate
_exptl_crystal_F_000 2168
_exptl_crystal_size_max 0.128
_exptl_crystal_size_mid 0.125
_exptl_crystal_size_min 0.021
_refine_diff_density_max 0.461
_refine_diff_density_min -0.451
_refine_diff_density_rms 0.082
_refine_ls_extinction_method none
_refine_ls_goodness_of_fit_ref 1.017
_refine_ls_hydrogen_treatment constr
_refine_ls_matrix_type full
_refine_ls_number_parameters 704
_refine_ls_number_reflns 9502
_refine_ls_number_restraints 228
_refine_ls_restrained_S_all 1.031
_refine_ls_R_factor_all 0.1553
_refine_ls_R_factor_gt 0.0762
_refine_ls_shift/su_max 0.001
_refine_ls_shift/su_mean 0.000
_refine_ls_structure_factor_coef Fsqd
_refine_ls_weighting_details 'w=1/[\s^2^(Fo^2^)+(0.0811P)^2^+1.4553P] where P=(Fo^2^+2Fc^2^)/3'
_refine_ls_weighting_scheme calc
_refine_ls_wR_factor_gt 0.1623
_refine_ls_wR_factor_ref 0.2013
_reflns_Friedel_coverage 0.000
_reflns_number_gt 5013
_reflns_number_total 9502
_reflns_threshold_expression 'I > 2\s(I)'
_cod_data_source_file d2cc04784e2.cif
_cod_data_source_block mx7518a
_cod_database_code 7130832
_shelx_shelxl_version_number 2017/1
_shelx_space_group_comment
;
The symmetry employed for this shelxl refinement is uniquely defined
by the following loop, which should always be used as a source of
symmetry information in preference to the above space-group names.
They are only intended as comments.
;
_shelx_estimated_absorpt_t_max 0.993
_shelx_estimated_absorpt_t_min 0.956
_olex2_refinement_description
;
1. Fixed Uiso
 At 1.2 times of:
  All C(H) groups, All C(H,H) groups
2. Uiso/Uaniso restraints and constraints
F1 \\sim F2 \\sim F3 \\sim F4 \\sim F5 \\sim F6 \\sim F7 \\sim C39 \\sim C40
\\sim F1A \\sim F2A \\sim F4A \\sim F3A \\sim F5A \\sim F7A \\sim F6A: within
1.7A with sigma of 0.02 and sigma for terminal atoms of 0.04
Uanis(F1) \\sim Ueq, Uanis(F2) \\sim Ueq, Uanis(F3) \\sim Ueq, Uanis(F4) \\sim
Ueq, Uanis(F5) \\sim Ueq, Uanis(F6) \\sim Ueq, Uanis(F7) \\sim Ueq, Uanis(C40)
\\sim Ueq, Uanis(F1A) \\sim Ueq, Uanis(F2A) \\sim Ueq, Uanis(F4A) \\sim Ueq,
Uanis(F5A) \\sim Ueq, Uanis(F7A) \\sim Ueq, Uanis(F6A) \\sim Ueq, Uanis(F3A)
\\sim Ueq: with sigma of 0.01 and sigma for terminal atoms of 0.02
3. Others
 Sof(F1A)=Sof(F2A)=Sof(F4A)=Sof(F3A)=Sof(F5A)=Sof(F7A)=Sof(F6A)=1-FVAR(1)
 Sof(F1)=Sof(F2)=Sof(F3)=Sof(F4)=Sof(F5)=Sof(F6)=Sof(F7)=FVAR(1)
4.a Secondary CH2 refined with riding coordinates:
 C45(H45A,H45B), C37(H37A,H37B), C41(H41A,H41B)
4.b Aromatic/amide H refined with riding coordinates:
 C4(H4), C9(H9), C14(H14), C19(H19), C26(H26), C27(H27), C28(H28), C29(H29),
 C30(H30), C32(H32), C33(H33), C34(H34), C35(H35), C36(H36)
;
_olex2_submission_special_instructions 'No special instructions were received'

loop_
_space_group_symop_operation_xyz
'x, y, z'
'-x, y+1/2, -z+1/2'
'-x, -y, -z'
'x, -y-1/2, z-1/2'

loop_
_atom_site_label
_atom_site_type_symbol
_atom_site_fract_x
_atom_site_fract_y
_atom_site_fract_z
_atom_site_U_iso_or_equiv
_atom_site_adp_type
_atom_site_occupancy
_atom_site_site_symmetry_order
_atom_site_calc_flag
_atom_site_refinement_flags_posn
_atom_site_refinement_flags_adp
_atom_site_refinement_flags_occupancy
_atom_site_disorder_assembly
_atom_site_disorder_group
Cl1 Cl -0.14236(10) 0.11423(16) 0.50189(9) 0.0847(5) Uani 1 1 d . . . . .
Cl2 Cl -0.26671(9) -0.04535(11) 0.51936(6) 0.0584(4) Uani 1 1 d . . . . .
C45 C -0.2405(3) 0.0942(4) 0.4924(3) 0.0570(15) Uani 1 1 d . . . . .
H45A H -0.261195 0.103264 0.446193 0.068 Uiso 1 1 calc R . . . .
H45B H -0.264071 0.155280 0.516945 0.068 Uiso 1 1 calc R . . . .
P1 P 0.55212(6) 0.27546(9) 0.53898(5) 0.0272(3) Uani 1 1 d . . . . .
P2 P 0.30867(6) 0.71865(9) 0.67545(5) 0.0279(3) Uani 1 1 d . . . . .
F1 F 0.8230(7) 0.7373(11) 0.7878(6) 0.107(4) Uani 0.563(7) 1 d . U P A 1
F2 F 0.7587(10) 0.8357(13) 0.8488(7) 0.104(5) Uani 0.563(7) 1 d . U P A 1
F3 F 0.8665(6) 0.6687(9) 0.9370(4) 0.085(4) Uani 0.563(7) 1 d . U P A 1
F4 F 0.9039(4) 0.6446(5) 0.8391(5) 0.097(3) Uani 0.563(7) 1 d . U P A 1
F5 F 0.9942(4) 0.7869(7) 0.9148(8) 0.114(4) Uani 0.563(7) 1 d . U P A 1
F6 F 0.9028(5) 0.8944(7) 0.9361(4) 0.080(2) Uani 0.563(7) 1 d . U P A 1
F7 F 0.9256(7) 0.8859(10) 0.8409(4) 0.096(3) Uani 0.563(7) 1 d . U P A 1
F8 F 0.11968(18) 0.2016(3) 0.40687(16) 0.0736(10) Uani 1 1 d . . . . .
F9 F 0.0340(2) 0.3334(3) 0.42045(16) 0.0856(11) Uani 1 1 d . . . . .
F10 F 0.06583(19) 0.1763(3) 0.28511(16) 0.0731(10) Uani 1 1 d . . . . .
F11 F -0.01204(18) 0.3217(3) 0.28552(15) 0.0686(9) Uani 1 1 d . . . . .
F12 F -0.0088(2) 0.0755(3) 0.3839(2) 0.1088(15) Uani 1 1 d . . . . .
F13 F -0.0714(2) 0.0970(3) 0.2880(2) 0.0926(12) Uani 1 1 d . . . . .
F14 F -0.0936(2) 0.2095(4) 0.36384(19) 0.0986(13) Uani 1 1 d . . . . .
O1 O 0.60503(18) 0.7516(3) 0.83715(14) 0.0396(8) Uani 1 1 d . . . . .
O2 O 0.76069(16) 0.5132(2) 0.73921(13) 0.0310(7) Uani 1 1 d . . . . .
O3 O 0.60845(16) 0.2719(2) 0.49279(14) 0.0349(7) Uani 1 1 d . . . . .
O4 O 0.26848(17) 0.2767(2) 0.36216(14) 0.0372(7) Uani 1 1 d . . . . .
O5 O 0.12137(19) 0.5571(3) 0.44141(16) 0.0560(10) Uani 1 1 d . . . . .
O6 O 0.29928(16) 0.8454(2) 0.66247(13) 0.0315(7) Uani 1 1 d . . . . .
N1 N 0.67845(19) 0.6181(3) 0.79306(16) 0.0283(8) Uani 1 1 d . . . . .
N2 N 0.1929(2) 0.4096(3) 0.40605(17) 0.0334(9) Uani 1 1 d . . . . .
C1 C 0.6090(2) 0.6785(3) 0.7956(2) 0.0295(10) Uani 1 1 d . . . . .
C2 C 0.6946(3) 0.5421(3) 0.74301(19) 0.0285(10) Uani 1 1 d . . . . .
C3 C 0.6283(2) 0.5038(3) 0.69761(19) 0.0254(9) Uani 1 1 d . . . . .
C4 C 0.6351(2) 0.4173(3) 0.65074(19) 0.0301(10) Uani 1 1 d . . . . .
H4 H 0.683625 0.381705 0.648924 0.036 Uiso 1 1 calc R . . . .
C5 C 0.5718(2) 0.3825(3) 0.60674(19) 0.0255(9) Uani 1 1 d . . . . .
C6 C 0.5026(2) 0.4404(3) 0.60880(19) 0.0280(10) Uani 1 1 d . . . . .
C7 C 0.4397(2) 0.4141(3) 0.55867(19) 0.0265(9) Uani 1 1 d . . . . .
C8 C 0.4544(2) 0.3334(3) 0.51268(19) 0.0269(9) Uani 1 1 d . . . . .
C9 C 0.3938(2) 0.3110(3) 0.46182(19) 0.0283(9) Uani 1 1 d . . . . .
H9 H 0.401083 0.255038 0.429638 0.034 Uiso 1 1 calc R . . . .
C10 C 0.3240(2) 0.3696(3) 0.45835(18) 0.0258(9) Uani 1 1 d . . . . .
C11 C 0.2621(3) 0.3456(3) 0.4051(2) 0.0309(10) Uani 1 1 d . . . . .
C12 C 0.1800(3) 0.5008(4) 0.4502(2) 0.0401(11) Uani 1 1 d . . . . .
C13 C 0.2418(2) 0.5189(3) 0.5052(2) 0.0304(10) Uani 1 1 d . . . . .
C14 C 0.2329(2) 0.5991(3) 0.5539(2) 0.0308(10) Uani 1 1 d . . . . .
H14 H 0.186079 0.641337 0.552499 0.037 Uiso 1 1 calc R . . . .
C15 C 0.2925(2) 0.6181(3) 0.60520(19) 0.0258(9) Uani 1 1 d . . . . .
C16 C 0.3591(2) 0.5548(3) 0.60538(19) 0.0252(9) Uani 1 1 d . . . . .
C17 C 0.4216(2) 0.5813(3) 0.65511(19) 0.0256(9) Uani 1 1 d . . . . .
C18 C 0.4094(2) 0.6679(3) 0.69869(19) 0.0280(9) Uani 1 1 d . . . . .
C19 C 0.4715(2) 0.6990(3) 0.7454(2) 0.0299(10) Uani 1 1 d . . . . .
H19 H 0.464328 0.756946 0.776572 0.036 Uiso 1 1 calc R . . . .
C20 C 0.5441(2) 0.6463(3) 0.74676(19) 0.0270(9) Uani 1 1 d . . . . .
C21 C 0.5558(2) 0.5569(3) 0.70101(18) 0.0253(9) Uani 1 1 d . . . . .
C22 C 0.4935(2) 0.5263(3) 0.65568(18) 0.0245(9) Uani 1 1 d . . . . .
C23 C 0.3693(2) 0.4719(3) 0.55681(18) 0.0248(9) Uani 1 1 d . . . . .
C24 C 0.3103(2) 0.4525(3) 0.50650(19) 0.0255(9) Uani 1 1 d . . . . .
C25 C 0.5363(2) 0.1371(3) 0.5764(2) 0.0295(10) Uani 1 1 d . . . . .
C26 C 0.5986(3) 0.0815(4) 0.6130(2) 0.0374(11) Uani 1 1 d . . . . .
H26 H 0.647505 0.118247 0.619762 0.045 Uiso 1 1 calc R . . . .
C27 C 0.5882(3) -0.0285(4) 0.6396(2) 0.0439(12) Uani 1 1 d . . . . .
H27 H 0.630472 -0.067299 0.663806 0.053 Uiso 1 1 calc R . . . .
C28 C 0.5177(3) -0.0802(4) 0.6309(2) 0.0435(13) Uani 1 1 d . . . . .
H28 H 0.511083 -0.154353 0.649884 0.052 Uiso 1 1 calc R . . . .
C29 C 0.4557(3) -0.0266(4) 0.5950(2) 0.0427(12) Uani 1 1 d . . . . .
H29 H 0.406917 -0.063915 0.589172 0.051 Uiso 1 1 calc R . . . .
C30 C 0.4648(3) 0.0818(4) 0.5672(2) 0.0368(11) Uani 1 1 d . . . . .
H30 H 0.422353 0.118387 0.542012 0.044 Uiso 1 1 calc R . . . .
C31 C 0.2540(2) 0.6626(3) 0.73515(19) 0.0285(9) Uani 1 1 d . . . . .
C32 C 0.2533(3) 0.5432(4) 0.7492(2) 0.0356(11) Uani 1 1 d . . . . .
H32 H 0.281640 0.490255 0.726557 0.043 Uiso 1 1 calc R . . . .
C33 C 0.2112(3) 0.5019(4) 0.7962(2) 0.0435(12) Uani 1 1 d . . . . .
H33 H 0.210804 0.420645 0.805620 0.052 Uiso 1 1 calc R . . . .
C34 C 0.1701(3) 0.5779(4) 0.8292(2) 0.0413(12) Uani 1 1 d . . . . .
H34 H 0.141373 0.548568 0.861129 0.050 Uiso 1 1 calc R . . . .
C35 C 0.1701(3) 0.6978(4) 0.8165(2) 0.0423(12) Uani 1 1 d . . . . .
H35 H 0.142150 0.750267 0.839786 0.051 Uiso 1 1 calc R . . . .
C36 C 0.2118(3) 0.7390(4) 0.7690(2) 0.0364(11) Uani 1 1 d . . . . .
H36 H 0.211604 0.820128 0.759457 0.044 Uiso 1 1 calc R . . . .
C37 C 0.7402(2) 0.6299(3) 0.8479(2) 0.0332(10) Uani 1 1 d . . . . .
H37A H 0.771386 0.557548 0.851110 0.040 Uiso 1 1 calc R . . . .
H37B H 0.716437 0.636678 0.888156 0.040 Uiso 1 1 calc R . . . .
C38 C 0.7928(3) 0.7327(4) 0.8438(2) 0.0419(12) Uani 1 1 d . . . . .
C39 C 0.8660(4) 0.7267(6) 0.8893(4) 0.078(2) Uani 1 1 d . U . . .
C40 C 0.9249(4) 0.8243(6) 0.8939(3) 0.0614(15) Uani 1 1 d . U . . .
C41 C 0.1298(3) 0.3843(4) 0.3546(2) 0.0369(11) Uani 1 1 d . . . . .
H41A H 0.150973 0.356516 0.315752 0.044 Uiso 1 1 calc R . . . .
H41B H 0.100091 0.456513 0.343057 0.044 Uiso 1 1 calc R . . . .
C42 C 0.0771(3) 0.2912(4) 0.3769(2) 0.0448(12) Uani 1 1 d . . . . .
C43 C 0.0231(3) 0.2376(4) 0.3219(3) 0.0461(13) Uani 1 1 d . . . . .
C44 C -0.0383(4) 0.1521(6) 0.3403(3) 0.0646(16) Uani 1 1 d . . . . .
F1A F 0.7881(6) 0.7687(9) 0.7844(7) 0.047(3) Uani 0.437(7) 1 d . U P A 2
F2A F 0.7635(10) 0.8305(12) 0.8767(7) 0.057(4) Uani 0.437(7) 1 d . U P A 2
F4A F 0.8927(7) 0.6330(11) 0.9067(8) 0.093(5) Uani 0.437(7) 1 d . U P A 2
F3A F 0.8272(5) 0.7700(10) 0.9505(4) 0.087(3) Uani 0.437(7) 1 d . U P A 2
F5A F 0.9726(7) 0.7929(12) 0.8560(7) 0.099(4) Uani 0.437(7) 1 d . U P A 2
F7A F 0.8987(7) 0.9281(10) 0.8749(9) 0.105(4) Uani 0.437(7) 1 d . U P A 2
F6A F 0.9672(9) 0.8370(15) 0.9504(5) 0.112(4) Uani 0.437(7) 1 d . U P A 2

loop_
_atom_site_aniso_label
_atom_site_aniso_U_11
_atom_site_aniso_U_22
_atom_site_aniso_U_33
_atom_site_aniso_U_23
_atom_site_aniso_U_13
_atom_site_aniso_U_12
Cl1 0.0778(12) 0.0890(12) 0.0908(12) 0.0326(10) 0.0240(10) 0.0018(10)
Cl2 0.0767(10) 0.0478(8) 0.0494(8) 0.0003(6) 0.0036(7) 0.0024(7)
C45 0.071(4) 0.046(3) 0.053(3) 0.008(3) 0.007(3) 0.019(3)
P1 0.0363(6) 0.0147(5) 0.0309(6) -0.0010(4) 0.0063(5) 0.0012(5)
P2 0.0359(6) 0.0171(5) 0.0308(6) -0.0014(5) 0.0049(5) 0.0014(5)
F1 0.126(9) 0.153(10) 0.042(5) -0.025(6) 0.017(6) -0.105(7)
F2 0.066(5) 0.045(5) 0.189(13) 0.033(8) -0.019(8) -0.010(4)
F3 0.079(7) 0.095(8) 0.070(6) 0.050(5) -0.037(5) -0.042(6)
F4 0.068(4) 0.046(4) 0.182(8) -0.036(5) 0.041(5) 0.001(3)
F5 0.044(4) 0.095(6) 0.194(10) -0.022(7) -0.017(6) -0.012(4)
F6 0.084(5) 0.082(5) 0.073(5) -0.043(4) 0.010(4) -0.022(4)
F7 0.128(8) 0.099(7) 0.064(5) -0.011(5) 0.019(5) -0.082(6)
F8 0.062(2) 0.063(2) 0.086(2) 0.0416(18) -0.0236(18) -0.0182(16)
F9 0.099(3) 0.101(3) 0.067(2) -0.030(2) 0.045(2) -0.033(2)
F10 0.076(2) 0.068(2) 0.079(2) -0.0251(19) 0.0231(19) -0.0122(18)
F11 0.062(2) 0.064(2) 0.072(2) 0.0199(17) -0.0202(17) -0.0127(16)
F12 0.077(3) 0.092(3) 0.146(4) 0.066(3) -0.026(2) -0.038(2)
F13 0.081(3) 0.067(2) 0.120(3) -0.005(2) -0.020(2) -0.028(2)
F14 0.056(2) 0.146(4) 0.097(3) 0.014(3) 0.020(2) -0.015(2)
O1 0.0447(19) 0.0342(17) 0.0386(18) -0.0145(14) 0.0008(15) -0.0031(14)
O2 0.0313(17) 0.0226(14) 0.0386(18) 0.0014(13) 0.0028(14) -0.0023(13)
O3 0.0402(18) 0.0256(15) 0.0420(18) -0.0002(13) 0.0168(15) 0.0016(14)
O4 0.0479(19) 0.0284(16) 0.0341(17) -0.0090(14) 0.0013(15) -0.0015(14)
O5 0.052(2) 0.050(2) 0.058(2) -0.0197(18) -0.0207(18) 0.0213(18)
O6 0.0436(18) 0.0162(13) 0.0365(17) 0.0017(12) 0.0122(14) 0.0016(12)
N1 0.036(2) 0.0213(17) 0.0268(19) -0.0006(15) 0.0026(16) -0.0022(15)
N2 0.039(2) 0.0284(19) 0.031(2) -0.0031(16) -0.0034(17) 0.0003(17)
C1 0.034(2) 0.023(2) 0.031(2) 0.0019(19) 0.005(2) -0.0065(19)
C2 0.039(3) 0.0176(19) 0.029(2) 0.0084(17) 0.003(2) -0.0046(19)
C3 0.034(2) 0.0140(17) 0.028(2) 0.0053(16) 0.0015(19) -0.0020(17)
C4 0.038(3) 0.023(2) 0.031(2) 0.0057(18) 0.007(2) 0.0035(19)
C5 0.037(2) 0.0167(18) 0.024(2) -0.0030(16) 0.0074(19) -0.0002(18)
C6 0.039(3) 0.0154(18) 0.031(2) 0.0029(17) 0.011(2) -0.0006(18)
C7 0.038(2) 0.0161(18) 0.024(2) 0.0003(16) 0.0024(19) 0.0013(18)
C8 0.041(3) 0.0118(18) 0.028(2) 0.0036(16) 0.007(2) 0.0009(18)
C9 0.040(3) 0.022(2) 0.023(2) -0.0002(17) 0.0035(19) -0.0004(18)
C10 0.037(2) 0.0184(19) 0.022(2) 0.0007(16) 0.0027(19) -0.0021(18)
C11 0.042(3) 0.018(2) 0.032(2) 0.0043(19) 0.005(2) -0.0021(19)
C12 0.049(3) 0.031(2) 0.039(3) -0.006(2) 0.001(2) 0.005(2)
C13 0.037(2) 0.021(2) 0.032(2) -0.0002(18) 0.000(2) 0.0009(19)
C14 0.033(2) 0.018(2) 0.041(3) 0.0015(18) 0.003(2) 0.0028(18)
C15 0.032(2) 0.0194(19) 0.027(2) 0.0009(17) 0.0075(19) 0.0004(18)
C16 0.032(2) 0.0177(19) 0.025(2) 0.0006(16) 0.0013(18) -0.0020(17)
C17 0.036(2) 0.0144(18) 0.027(2) -0.0015(16) 0.0077(19) -0.0022(17)
C18 0.041(3) 0.0169(19) 0.026(2) -0.0009(17) 0.006(2) -0.0023(18)
C19 0.043(3) 0.020(2) 0.027(2) -0.0005(17) 0.004(2) -0.0003(18)
C20 0.035(2) 0.021(2) 0.026(2) 0.0012(17) 0.0077(19) -0.0036(18)
C21 0.038(2) 0.0147(18) 0.024(2) 0.0049(16) 0.0059(19) -0.0039(17)
C22 0.032(2) 0.0175(19) 0.023(2) -0.0026(16) 0.0030(18) 0.0024(17)
C23 0.032(2) 0.0153(18) 0.026(2) 0.0012(16) 0.0013(19) 0.0002(17)
C24 0.037(2) 0.0122(18) 0.028(2) 0.0052(16) 0.0059(19) 0.0017(17)
C25 0.042(3) 0.0167(19) 0.030(2) -0.0006(17) 0.006(2) 0.0026(18)
C26 0.040(3) 0.026(2) 0.044(3) 0.005(2) 0.001(2) -0.002(2)
C27 0.051(3) 0.029(2) 0.049(3) 0.010(2) -0.005(2) 0.003(2)
C28 0.074(4) 0.017(2) 0.042(3) 0.008(2) 0.016(3) -0.001(2)
C29 0.046(3) 0.028(2) 0.056(3) 0.003(2) 0.014(3) -0.002(2)
C30 0.040(3) 0.025(2) 0.045(3) 0.007(2) 0.007(2) 0.003(2)
C31 0.033(2) 0.023(2) 0.028(2) -0.0028(18) -0.0007(19) 0.0026(18)
C32 0.044(3) 0.024(2) 0.040(3) -0.003(2) 0.009(2) 0.001(2)
C33 0.055(3) 0.031(2) 0.044(3) 0.002(2) 0.005(3) -0.006(2)
C34 0.047(3) 0.040(3) 0.040(3) 0.003(2) 0.014(2) -0.009(2)
C35 0.047(3) 0.036(3) 0.045(3) -0.007(2) 0.012(2) 0.003(2)
C36 0.042(3) 0.026(2) 0.043(3) -0.004(2) 0.011(2) 0.001(2)
C37 0.042(3) 0.025(2) 0.031(2) -0.0015(19) -0.002(2) -0.006(2)
C38 0.058(3) 0.030(2) 0.037(3) 0.007(2) 0.004(3) -0.007(2)
C39 0.061(4) 0.058(4) 0.106(5) 0.032(4) -0.019(4) -0.019(3)
C40 0.056(4) 0.066(4) 0.060(4) -0.005(3) 0.000(3) -0.019(3)
C41 0.044(3) 0.033(2) 0.032(3) 0.002(2) 0.000(2) 0.002(2)
C42 0.051(3) 0.052(3) 0.029(3) 0.004(2) 0.001(2) -0.003(3)
C43 0.047(3) 0.039(3) 0.052(3) 0.007(2) 0.004(3) 0.002(2)
C44 0.051(4) 0.066(4) 0.074(4) 0.011(4) 0.000(3) -0.011(3)
F1A 0.057(6) 0.034(4) 0.046(5) 0.025(4) -0.007(5) -0.028(4)
F2A 0.054(7) 0.021(5) 0.101(9) -0.030(6) 0.026(7) 0.003(4)
F4A 0.067(7) 0.053(6) 0.145(12) 0.033(7) -0.032(8) 0.005(5)
F3A 0.080(6) 0.125(8) 0.065(5) -0.047(5) 0.034(4) -0.053(6)
F5A 0.067(6) 0.145(9) 0.097(8) -0.037(7) 0.053(6) -0.040(6)
F7A 0.087(7) 0.068(7) 0.156(11) 0.010(7) -0.001(8) -0.039(5)
F6A 0.105(9) 0.169(10) 0.059(6) -0.014(6) 0.002(6) -0.083(8)

loop_
_atom_type_symbol
_atom_type_description
_atom_type_scat_dispersion_real
_atom_type_scat_dispersion_imag
_atom_type_scat_source
C C 0.0033 0.0016 'International Tables Vol C Tables 4.2.6.8 and 6.1.1.4'
H H 0.0000 0.0000 'International Tables Vol C Tables 4.2.6.8 and 6.1.1.4'
Cl Cl 0.1484 0.1585 'International Tables Vol C Tables 4.2.6.8 and 6.1.1.4'
F F 0.0171 0.0103 'International Tables Vol C Tables 4.2.6.8 and 6.1.1.4'
N N 0.0061 0.0033 'International Tables Vol C Tables 4.2.6.8 and 6.1.1.4'
O O 0.0106 0.0060 'International Tables Vol C Tables 4.2.6.8 and 6.1.1.4'
P P 0.1023 0.0942 'International Tables Vol C Tables 4.2.6.8 and 6.1.1.4'

loop_
_geom_angle_atom_site_label_1
_geom_angle_atom_site_label_2
_geom_angle_atom_site_label_3
_geom_angle
_geom_angle_site_symmetry_1
_geom_angle_site_symmetry_3
_geom_angle_publ_flag
Cl1 C45 Cl2 112.4(3) . . ?
Cl1 C45 H45A 109.1 . . ?
Cl1 C45 H45B 109.1 . . ?
Cl2 C45 H45A 109.1 . . ?
Cl2 C45 H45B 109.1 . . ?
H45A C45 H45B 107.9 . . ?
O3 P1 C5 116.29(18) . . ?
O3 P1 C8 119.52(18) . . ?
O3 P1 C25 114.61(18) . . ?
C8 P1 C5 93.35(18) . . ?
C25 P1 C5 105.67(18) . . ?
C25 P1 C8 104.61(19) . . ?
O6 P2 C15 117.46(17) . . ?
O6 P2 C18 115.56(17) . . ?
O6 P2 C31 114.90(18) . . ?
C15 P2 C18 92.94(17) . . ?
C31 P2 C15 106.80(18) . . ?
C31 P2 C18 106.63(18) . . ?
C1 N1 C2 126.1(3) . . ?
C1 N1 C37 118.3(3) . . ?
C2 N1 C37 115.5(3) . . ?
C11 N2 C12 126.5(4) . . ?
C11 N2 C41 116.8(3) . . ?
C12 N2 C41 116.6(4) . . ?
O1 C1 N1 119.9(4) . . ?
O1 C1 C20 123.7(4) . . ?
N1 C1 C20 116.4(3) . . ?
O2 C2 N1 120.1(4) . . ?
O2 C2 C3 123.8(4) . . ?
N1 C2 C3 116.1(4) . . ?
C4 C3 C2 121.7(4) . . ?
C4 C3 C21 119.7(4) . . ?
C21 C3 C2 118.6(4) . . ?
C3 C4 H4 119.3 . . ?
C5 C4 C3 121.5(4) . . ?
C5 C4 H4 119.3 . . ?
C4 C5 P1 137.1(3) . . ?
C6 C5 P1 105.3(3) . . ?
C6 C5 C4 117.6(3) . . ?
C5 C6 C7 117.6(3) . . ?
C5 C6 C22 122.3(4) . . ?
C22 C6 C7 120.0(4) . . ?
C8 C7 C6 116.5(4) . . ?
C8 C7 C23 122.9(4) . . ?
C23 C7 C6 120.5(3) . . ?
C7 C8 P1 106.6(3) . . ?
C7 C8 C9 116.7(4) . . ?
C9 C8 P1 136.6(3) . . ?
C8 C9 H9 119.4 . . ?
C10 C9 C8 121.2(4) . . ?
C10 C9 H9 119.4 . . ?
C9 C10 C11 120.4(4) . . ?
C9 C10 C24 121.0(4) . . ?
C24 C10 C11 118.6(4) . . ?
O4 C11 N2 120.7(4) . . ?
O4 C11 C10 123.2(4) . . ?
N2 C11 C10 116.0(3) . . ?
O5 C12 N2 119.8(4) . . ?
O5 C12 C13 124.2(4) . . ?
N2 C12 C13 116.0(4) . . ?
C14 C13 C12 120.9(4) . . ?
C14 C13 C24 121.1(4) . . ?
C24 C13 C12 118.0(4) . . ?
C13 C14 H14 119.7 . . ?
C13 C14 C15 120.7(4) . . ?
C15 C14 H14 119.7 . . ?
C14 C15 P2 135.6(3) . . ?
C16 C15 P2 106.6(3) . . ?
C16 C15 C14 117.7(4) . . ?
C15 C16 C17 117.2(3) . . ?
C15 C16 C23 122.7(4) . . ?
C23 C16 C17 120.0(4) . . ?
C18 C17 C16 117.1(4) . . ?
C18 C17 C22 122.3(4) . . ?
C22 C17 C16 120.5(3) . . ?
C17 C18 P2 106.2(3) . . ?
C17 C18 C19 117.6(4) . . ?
C19 C18 P2 136.2(3) . . ?
C18 C19 H19 119.3 . . ?
C20 C19 C18 121.4(4) . . ?
C20 C19 H19 119.3 . . ?
C19 C20 C1 121.4(4) . . ?
C19 C20 C21 120.2(4) . . ?
C21 C20 C1 118.3(4) . . ?
C3 C21 C20 123.3(4) . . ?
C22 C21 C3 119.0(3) . . ?
C22 C21 C20 117.6(4) . . ?
C17 C22 C6 119.4(4) . . ?
C21 C22 C6 119.7(4) . . ?
C21 C22 C17 120.9(3) . . ?
C7 C23 C16 119.5(4) . . ?
C24 C23 C7 120.7(3) . . ?
C24 C23 C16 119.7(4) . . ?
C13 C24 C10 124.4(4) . . ?
C23 C24 C10 117.4(4) . . ?
C23 C24 C13 118.1(3) . . ?
C26 C25 P1 118.8(3) . . ?
C30 C25 P1 121.8(3) . . ?
C30 C25 C26 119.4(4) . . ?
C25 C26 H26 120.2 . . ?
C27 C26 C25 119.5(4) . . ?
C27 C26 H26 120.2 . . ?
C26 C27 H27 119.9 . . ?
C28 C27 C26 120.2(4) . . ?
C28 C27 H27 119.9 . . ?
C27 C28 H28 119.5 . . ?
C27 C28 C29 121.0(4) . . ?
C29 C28 H28 119.5 . . ?
C28 C29 H29 120.1 . . ?
C28 C29 C30 119.9(4) . . ?
C30 C29 H29 120.1 . . ?
C25 C30 H30 120.0 . . ?
C29 C30 C25 120.0(4) . . ?
C29 C30 H30 120.0 . . ?
C32 C31 P2 121.1(3) . . ?
C36 C31 P2 119.9(3) . . ?
C36 C31 C32 119.0(4) . . ?
C31 C32 H32 119.9 . . ?
C33 C32 C31 120.1(4) . . ?
C33 C32 H32 119.9 . . ?
C32 C33 H33 119.9 . . ?
C34 C33 C32 120.3(4) . . ?
C34 C33 H33 119.9 . . ?
C33 C34 H34 119.6 . . ?
C33 C34 C35 120.9(4) . . ?
C35 C34 H34 119.6 . . ?
C34 C35 H35 120.6 . . ?
C36 C35 C34 118.7(4) . . ?
C36 C35 H35 120.6 . . ?
C31 C36 H36 119.5 . . ?
C35 C36 C31 121.0(4) . . ?
C35 C36 H36 119.5 . . ?
N1 C37 H37A 108.6 . . ?
N1 C37 H37B 108.6 . . ?
N1 C37 C38 114.8(3) . . ?
H37A C37 H37B 107.5 . . ?
C38 C37 H37A 108.6 . . ?
C38 C37 H37B 108.6 . . ?
F1 C38 C37 113.3(6) . . ?
F1 C38 C39 98.6(7) . . ?
F2 C38 F1 105.4(9) . . ?
F2 C38 C37 113.6(8) . . ?
F2 C38 C39 110.4(8) . . ?
C39 C38 C37 114.2(4) . . ?
F1A C38 C37 109.9(6) . . ?
F1A C38 C39 124.2(7) . . ?
F1A C38 F2A 103.1(9) . . ?
F2A C38 C37 108.5(8) . . ?
F2A C38 C39 93.7(8) . . ?
F3 C39 F4 105.1(8) . . ?
F3 C39 C38 117.7(7) . . ?
F3 C39 C40 115.4(7) . . ?
C38 C39 F4 90.5(5) . . ?
C38 C39 C40 121.8(5) . . ?
C38 C39 F3A 94.1(6) . . ?
C40 C39 F4 97.6(5) . . ?
C40 C39 F3A 94.7(6) . . ?
F4A C39 C38 119.9(8) . . ?
F4A C39 C40 113.7(8) . . ?
F4A C39 F3A 103.0(11) . . ?
F5 C40 F7 110.1(9) . . ?
F5 C40 C39 112.0(7) . . ?
F6 C40 F5 109.1(8) . . ?
F6 C40 F7 106.3(8) . . ?
F6 C40 C39 103.6(6) . . ?
F7 C40 C39 115.2(6) . . ?
F5A C40 C39 104.6(7) . . ?
F5A C40 F7A 107.5(10) . . ?
F5A C40 F6A 104.4(10) . . ?
F7A C40 C39 116.0(7) . . ?
F7A C40 F6A 107.6(11) . . ?
F6A C40 C39 115.8(7) . . ?
N2 C41 H41A 109.6 . . ?
N2 C41 H41B 109.6 . . ?
N2 C41 C42 110.2(4) . . ?
H41A C41 H41B 108.1 . . ?
C42 C41 H41A 109.6 . . ?
C42 C41 H41B 109.6 . . ?
F8 C42 C41 110.3(4) . . ?
F8 C42 C43 106.9(4) . . ?
F9 C42 F8 106.3(4) . . ?
F9 C42 C41 112.0(4) . . ?
F9 C42 C43 107.8(4) . . ?
C43 C42 C41 113.3(4) . . ?
F10 C43 C42 107.7(4) . . ?
F10 C43 C44 105.9(4) . . ?
F11 C43 F10 107.7(4) . . ?
F11 C43 C42 109.6(4) . . ?
F11 C43 C44 108.4(4) . . ?
C42 C43 C44 117.0(5) . . ?
F12 C44 F13 109.9(5) . . ?
F12 C44 F14 108.3(6) . . ?
F12 C44 C43 111.8(5) . . ?
F13 C44 C43 109.9(5) . . ?
F14 C44 F13 106.3(5) . . ?
F14 C44 C43 110.5(5) . . ?

loop_
_geom_bond_atom_site_label_1
_geom_bond_atom_site_label_2
_geom_bond_distance
_geom_bond_site_symmetry_2
_geom_bond_publ_flag
Cl1 C45 1.723(6) . ?
Cl2 C45 1.774(5) . ?
C45 H45A 0.9900 . ?
C45 H45B 0.9900 . ?
P1 O3 1.472(3) . ?
P1 C5 1.868(4) . ?
P1 C8 1.853(4) . ?
P1 C25 1.804(4) . ?
P2 O6 1.481(3) . ?
P2 C15 1.856(4) . ?
P2 C18 1.862(4) . ?
P2 C31 1.792(4) . ?
F1 C38 1.350(12) . ?
F2 C38 1.333(15) . ?
F3 C39 1.196(10) . ?
F4 C39 1.616(10) . ?
F5 C40 1.308(10) . ?
F6 C40 1.290(9) . ?
F7 C40 1.313(10) . ?
F8 C42 1.370(5) . ?
F9 C42 1.350(6) . ?
F10 C43 1.342(6) . ?
F11 C43 1.326(5) . ?
F12 C44 1.319(6) . ?
F13 C44 1.326(7) . ?
F14 C44 1.321(7) . ?
O1 C1 1.214(5) . ?
O2 C2 1.219(5) . ?
O4 C11 1.210(5) . ?
O5 C12 1.207(5) . ?
N1 C1 1.409(5) . ?
N1 C2 1.418(5) . ?
N1 C37 1.473(5) . ?
N2 C11 1.422(5) . ?
N2 C12 1.430(5) . ?
N2 C41 1.463(5) . ?
C1 C20 1.471(6) . ?
C2 C3 1.465(5) . ?
C3 C4 1.409(5) . ?
C3 C21 1.421(5) . ?
C4 H4 0.9500 . ?
C4 C5 1.401(6) . ?
C5 C6 1.389(6) . ?
C6 C7 1.447(6) . ?
C6 C22 1.412(5) . ?
C7 C8 1.381(5) . ?
C7 C23 1.399(5) . ?
C8 C9 1.422(6) . ?
C9 H9 0.9500 . ?
C9 C10 1.389(6) . ?
C10 C11 1.473(6) . ?
C10 C24 1.427(5) . ?
C12 C13 1.485(6) . ?
C13 C14 1.395(6) . ?
C13 C24 1.419(5) . ?
C14 H14 0.9500 . ?
C14 C15 1.410(6) . ?
C15 C16 1.375(5) . ?
C16 C17 1.438(5) . ?
C16 C23 1.418(5) . ?
C17 C18 1.382(5) . ?
C17 C22 1.409(5) . ?
C18 C19 1.407(6) . ?
C19 H19 0.9500 . ?
C19 C20 1.407(6) . ?
C20 C21 1.433(5) . ?
C21 C22 1.391(5) . ?
C23 C24 1.390(5) . ?
C25 C26 1.399(6) . ?
C25 C30 1.396(6) . ?
C26 H26 0.9500 . ?
C26 C27 1.397(6) . ?
C27 H27 0.9500 . ?
C27 C28 1.362(6) . ?
C28 H28 0.9500 . ?
C28 C29 1.380(6) . ?
C29 H29 0.9500 . ?
C29 C30 1.388(6) . ?
C30 H30 0.9500 . ?
C31 C32 1.398(5) . ?
C31 C36 1.397(6) . ?
C32 H32 0.9500 . ?
C32 C33 1.390(6) . ?
C33 H33 0.9500 . ?
C33 C34 1.373(6) . ?
C34 H34 0.9500 . ?
C34 C35 1.399(6) . ?
C35 H35 0.9500 . ?
C35 C36 1.392(6) . ?
C36 H36 0.9500 . ?
C37 H37A 0.9900 . ?
C37 H37B 0.9900 . ?
C37 C38 1.507(6) . ?
C38 C39 1.493(7) . ?
C38 F1A 1.299(13) . ?
C38 F2A 1.444(13) . ?
C39 C40 1.517(8) . ?
C39 F4A 1.206(12) . ?
C39 F3A 1.605(11) . ?
C40 F5A 1.278(11) . ?
C40 F7A 1.315(13) . ?
C40 F6A 1.315(12) . ?
C41 H41A 0.9900 . ?
C41 H41B 0.9900 . ?
C41 C42 1.524(6) . ?
C42 C43 1.516(7) . ?
C43 C44 1.542(8) . ?

loop_
_geom_torsion_atom_site_label_1
_geom_torsion_atom_site_label_2
_geom_torsion_atom_site_label_3
_geom_torsion_atom_site_label_4
_geom_torsion
_geom_torsion_site_symmetry_1
_geom_torsion_site_symmetry_2
_geom_torsion_site_symmetry_3
_geom_torsion_site_symmetry_4
_geom_torsion_publ_flag
P1 C5 C6 C7 -5.3(4) . . . . ?
P1 C5 C6 C22 177.8(3) . . . . ?
P1 C8 C9 C10 176.7(3) . . . . ?
P1 C25 C26 C27 -176.7(3) . . . . ?
P1 C25 C30 C29 177.6(3) . . . . ?
P2 C15 C16 C17 -1.4(4) . . . . ?
P2 C15 C16 C23 -177.3(3) . . . . ?
P2 C18 C19 C20 -175.2(3) . . . . ?
P2 C31 C32 C33 179.2(3) . . . . ?
P2 C31 C36 C35 -178.7(3) . . . . ?
F1 C38 C39 F3 -144.8(11) . . . . ?
F1 C38 C39 F4 -37.4(7) . . . . ?
F1 C38 C39 C40 61.8(10) . . . . ?
F2 C38 C39 F3 105.1(12) . . . . ?
F2 C38 C39 F4 -147.5(9) . . . . ?
F2 C38 C39 C40 -48.3(11) . . . . ?
F3 C39 C40 F5 51.4(15) . . . . ?
F3 C39 C40 F6 -66.0(12) . . . . ?
F3 C39 C40 F7 178.3(12) . . . . ?
F4 C39 C40 F5 -59.3(11) . . . . ?
F4 C39 C40 F6 -176.8(7) . . . . ?
F4 C39 C40 F7 67.6(11) . . . . ?
F8 C42 C43 F10 -54.4(5) . . . . ?
F8 C42 C43 F11 -171.3(4) . . . . ?
F8 C42 C43 C44 64.7(6) . . . . ?
F9 C42 C43 F10 -168.3(4) . . . . ?
F9 C42 C43 F11 74.8(5) . . . . ?
F9 C42 C43 C44 -49.2(6) . . . . ?
F10 C43 C44 F12 73.6(6) . . . . ?
F10 C43 C44 F13 -48.6(6) . . . . ?
F10 C43 C44 F14 -165.7(5) . . . . ?
F11 C43 C44 F12 -171.0(5) . . . . ?
F11 C43 C44 F13 66.7(6) . . . . ?
F11 C43 C44 F14 -50.3(6) . . . . ?
O1 C1 C20 C19 -0.4(6) . . . . ?
O1 C1 C20 C21 -178.9(4) . . . . ?
O2 C2 C3 C4 8.8(6) . . . . ?
O2 C2 C3 C21 -170.6(4) . . . . ?
O3 P1 C5 C4 -45.2(5) . . . . ?
O3 P1 C5 C6 132.5(3) . . . . ?
O3 P1 C8 C7 -130.2(3) . . . . ?
O3 P1 C8 C9 54.0(5) . . . . ?
O3 P1 C25 C26 59.9(4) . . . . ?
O3 P1 C25 C30 -116.9(4) . . . . ?
O5 C12 C13 C14 4.7(7) . . . . ?
O5 C12 C13 C24 -175.1(4) . . . . ?
O6 P2 C15 C14 -53.3(5) . . . . ?
O6 P2 C15 C16 122.6(3) . . . . ?
O6 P2 C18 C17 -124.1(3) . . . . ?
O6 P2 C18 C19 53.0(5) . . . . ?
O6 P2 C31 C32 175.7(3) . . . . ?
O6 P2 C31 C36 -5.0(4) . . . . ?
N1 C1 C20 C19 178.8(3) . . . . ?
N1 C1 C20 C21 0.3(5) . . . . ?
N1 C2 C3 C4 -172.0(3) . . . . ?
N1 C2 C3 C21 8.7(5) . . . . ?
N1 C37 C38 F1 -52.8(9) . . . . ?
N1 C37 C38 F2 67.5(9) . . . . ?
N1 C37 C38 C39 -164.6(5) . . . . ?
N1 C37 C38 F1A -19.7(8) . . . . ?
N1 C37 C38 F2A 92.3(8) . . . . ?
N2 C12 C13 C14 -174.9(4) . . . . ?
N2 C12 C13 C24 5.3(6) . . . . ?
N2 C41 C42 F8 -45.4(5) . . . . ?
N2 C41 C42 F9 72.8(5) . . . . ?
N2 C41 C42 C43 -165.1(4) . . . . ?
C1 N1 C2 O2 165.3(4) . . . . ?
C1 N1 C2 C3 -14.0(5) . . . . ?
C1 N1 C37 C38 -87.2(5) . . . . ?
C1 C20 C21 C3 -4.6(5) . . . . ?
C1 C20 C21 C22 179.1(3) . . . . ?
C2 N1 C1 O1 -171.3(4) . . . . ?
C2 N1 C1 C20 9.4(6) . . . . ?
C2 N1 C37 C38 95.0(4) . . . . ?
C2 C3 C4 C5 -178.9(4) . . . . ?
C2 C3 C21 C20 0.0(6) . . . . ?
C2 C3 C21 C22 176.2(3) . . . . ?
C3 C4 C5 P1 -179.5(3) . . . . ?
C3 C4 C5 C6 3.1(6) . . . . ?
C3 C21 C22 C6 2.3(5) . . . . ?
C3 C21 C22 C17 -176.6(4) . . . . ?
C4 C3 C21 C20 -179.4(3) . . . . ?
C4 C3 C21 C22 -3.2(5) . . . . ?
C4 C5 C6 C7 172.9(3) . . . . ?
C4 C5 C6 C22 -4.0(6) . . . . ?
C5 P1 C8 C7 -7.3(3) . . . . ?
C5 P1 C8 C9 176.9(4) . . . . ?
C5 P1 C25 C26 -69.5(4) . . . . ?
C5 P1 C25 C30 113.8(4) . . . . ?
C5 C6 C7 C8 -0.3(5) . . . . ?
C5 C6 C7 C23 -178.1(4) . . . . ?
C5 C6 C22 C17 -179.8(4) . . . . ?
C5 C6 C22 C21 1.3(6) . . . . ?
C6 C7 C8 P1 5.8(4) . . . . ?
C6 C7 C8 C9 -177.4(3) . . . . ?
C6 C7 C23 C16 -1.5(6) . . . . ?
C6 C7 C23 C24 175.9(4) . . . . ?
C7 C6 C22 C17 3.4(6) . . . . ?
C7 C6 C22 C21 -175.5(4) . . . . ?
C7 C8 C9 C10 1.2(6) . . . . ?
C7 C23 C24 C10 1.6(5) . . . . ?
C7 C23 C24 C13 -176.3(4) . . . . ?
C8 P1 C5 C4 -170.6(4) . . . . ?
C8 P1 C5 C6 7.1(3) . . . . ?
C8 P1 C25 C26 -167.3(3) . . . . ?
C8 P1 C25 C30 16.0(4) . . . . ?
C8 C7 C23 C16 -179.1(4) . . . . ?
C8 C7 C23 C24 -1.7(6) . . . . ?
C8 C9 C10 C11 179.6(3) . . . . ?
C8 C9 C10 C24 -1.3(6) . . . . ?
C9 C10 C11 O4 -0.9(6) . . . . ?
C9 C10 C11 N2 179.7(4) . . . . ?
C9 C10 C24 C13 177.6(4) . . . . ?
C9 C10 C24 C23 -0.2(6) . . . . ?
C11 N2 C12 O5 171.8(4) . . . . ?
C11 N2 C12 C13 -8.5(6) . . . . ?
C11 N2 C41 C42 93.0(5) . . . . ?
C11 C10 C24 C13 -3.3(6) . . . . ?
C11 C10 C24 C23 178.9(3) . . . . ?
C12 N2 C11 O4 -173.9(4) . . . . ?
C12 N2 C11 C10 5.5(6) . . . . ?
C12 N2 C41 C42 -90.3(5) . . . . ?
C12 C13 C14 C15 -178.4(4) . . . . ?
C12 C13 C24 C10 0.2(6) . . . . ?
C12 C13 C24 C23 178.0(4) . . . . ?
C13 C14 C15 P2 175.4(3) . . . . ?
C13 C14 C15 C16 -0.2(6) . . . . ?
C14 C13 C24 C10 -179.6(4) . . . . ?
C14 C13 C24 C23 -1.8(6) . . . . ?
C14 C15 C16 C17 175.4(3) . . . . ?
C14 C15 C16 C23 -0.5(6) . . . . ?
C15 P2 C18 C17 -1.6(3) . . . . ?
C15 P2 C18 C19 175.4(4) . . . . ?
C15 P2 C31 C32 43.6(4) . . . . ?
C15 P2 C31 C36 -137.2(3) . . . . ?
C15 C16 C17 C18 0.2(5) . . . . ?
C15 C16 C17 C22 -175.4(4) . . . . ?
C15 C16 C23 C7 177.5(4) . . . . ?
C15 C16 C23 C24 0.1(6) . . . . ?
C16 C17 C18 P2 1.1(4) . . . . ?
C16 C17 C18 C19 -176.6(4) . . . . ?
C16 C17 C22 C6 -3.2(6) . . . . ?
C16 C17 C22 C21 175.7(4) . . . . ?
C16 C23 C24 C10 179.0(3) . . . . ?
C16 C23 C24 C13 1.1(5) . . . . ?
C17 C16 C23 C7 1.7(6) . . . . ?
C17 C16 C23 C24 -175.7(4) . . . . ?
C17 C18 C19 C20 1.6(6) . . . . ?
C18 P2 C15 C14 -174.2(4) . . . . ?
C18 P2 C15 C16 1.7(3) . . . . ?
C18 P2 C31 C32 -54.8(4) . . . . ?
C18 P2 C31 C36 124.4(4) . . . . ?
C18 C17 C22 C6 -178.5(4) . . . . ?
C18 C17 C22 C21 0.4(6) . . . . ?
C18 C19 C20 C1 -179.8(4) . . . . ?
C18 C19 C20 C21 -1.4(6) . . . . ?
C19 C20 C21 C3 176.9(4) . . . . ?
C19 C20 C21 C22 0.6(5) . . . . ?
C20 C21 C22 C6 178.7(3) . . . . ?
C20 C21 C22 C17 -0.1(5) . . . . ?
C21 C3 C4 C5 0.5(6) . . . . ?
C22 C6 C7 C8 176.7(3) . . . . ?
C22 C6 C7 C23 -1.0(6) . . . . ?
C22 C17 C18 P2 176.6(3) . . . . ?
C22 C17 C18 C19 -1.1(6) . . . . ?
C23 C7 C8 P1 -176.5(3) . . . . ?
C23 C7 C8 C9 0.3(6) . . . . ?
C23 C16 C17 C18 176.2(3) . . . . ?
C23 C16 C17 C22 0.6(6) . . . . ?
C24 C10 C11 O4 -180.0(4) . . . . ?
C24 C10 C11 N2 0.6(5) . . . . ?
C24 C13 C14 C15 1.4(6) . . . . ?
C25 P1 C5 C4 83.2(5) . . . . ?
C25 P1 C5 C6 -99.1(3) . . . . ?
C25 P1 C8 C7 99.9(3) . . . . ?
C25 P1 C8 C9 -76.0(4) . . . . ?
C25 C26 C27 C28 -1.2(7) . . . . ?
C26 C25 C30 C29 0.8(6) . . . . ?
C26 C27 C28 C29 1.2(7) . . . . ?
C27 C28 C29 C30 -0.2(7) . . . . ?
C28 C29 C30 C25 -0.8(7) . . . . ?
C30 C25 C26 C27 0.2(6) . . . . ?
C31 P2 C15 C14 77.4(4) . . . . ?
C31 P2 C15 C16 -106.6(3) . . . . ?
C31 P2 C18 C17 106.9(3) . . . . ?
C31 P2 C18 C19 -76.1(5) . . . . ?
C31 C32 C33 C34 -0.1(7) . . . . ?
C32 C31 C36 C35 0.6(7) . . . . ?
C32 C33 C34 C35 -0.3(7) . . . . ?
C33 C34 C35 C36 0.8(7) . . . . ?
C34 C35 C36 C31 -0.9(7) . . . . ?
C36 C31 C32 C33 -0.1(7) . . . . ?
C37 N1 C1 O1 11.1(5) . . . . ?
C37 N1 C1 C20 -168.2(3) . . . . ?
C37 N1 C2 O2 -17.0(5) . . . . ?
C37 N1 C2 C3 163.6(3) . . . . ?
C37 C38 C39 F3 -24.4(12) . . . . ?
C37 C38 C39 F4 83.0(6) . . . . ?
C37 C38 C39 C40 -177.8(6) . . . . ?
C37 C38 C39 F4A 27.8(14) . . . . ?
C37 C38 C39 F3A -79.7(6) . . . . ?
C38 C39 C40 F5 -154.6(10) . . . . ?
C38 C39 C40 F6 87.9(9) . . . . ?
C38 C39 C40 F7 -27.7(13) . . . . ?
C38 C39 C40 F5A -94.6(11) . . . . ?
C38 C39 C40 F7A 23.6(14) . . . . ?
C38 C39 C40 F6A 151.2(12) . . . . ?
C41 N2 C11 O4 2.4(6) . . . . ?
C41 N2 C11 C10 -178.1(3) . . . . ?
C41 N2 C12 O5 -4.6(6) . . . . ?
C41 N2 C12 C13 175.1(4) . . . . ?
C41 C42 C43 F10 67.2(5) . . . . ?
C41 C42 C43 F11 -49.7(6) . . . . ?
C41 C42 C43 C44 -173.7(4) . . . . ?
C42 C43 C44 F12 -46.4(8) . . . . ?
C42 C43 C44 F13 -168.7(5) . . . . ?
C42 C43 C44 F14 74.3(6) . . . . ?
F1A C38 C39 C40 43.0(12) . . . . ?
F1A C38 C39 F4A -111.3(14) . . . . ?
F1A C38 C39 F3A 141.2(9) . . . . ?
F2A C38 C39 C40 -65.6(10) . . . . ?
F2A C38 C39 F4A 140.0(14) . . . . ?
F2A C38 C39 F3A 32.5(9) . . . . ?
F4A C39 C40 F5A 61.3(15) . . . . ?
F4A C39 C40 F7A 179.4(15) . . . . ?
F4A C39 C40 F6A -53.0(17) . . . . ?
F3A C39 C40 F5A 167.7(11) . . . . ?
F3A C39 C40 F7A -74.2(13) . . . . ?
F3A C39 C40 F6A 53.4(13) . . . . ?
